data_4332147
loop_
_publ_author_name
'Birkedal, Henrik'
'Krogh Andersen, Anne Marie'
'Arakcheeva, Alla'
'Chapuis, Gervais'
'Norby, Poul'
'Pattison, Philip'

_publ_section_title
;
 The Room-Temperature Superstructure of ZrP2O7Is Orthorhombic:&#x00A0;
 There Are No Unusual 180\% P&#x2212;O&#x2212;P Bond Angles
;
_journal_issue 11
_journal_name_full 'Inorganic Chemistry'
_journal_page_first 4346
_journal_page_last 4351
_journal_paper_doi 10.1021/ic0600174
_journal_volume 45
_journal_year 2006
_chemical_formula_moiety 'O7 P2 Zr'
_chemical_formula_sum 'O7 P2 Zr'
_chemical_formula_weight 265.16
_chemical_name_common 'Zirconium pyrophosphate'
_chemical_name_systematic
; 
 Zirconium pyrophosphate 
;
_space_group_IT_number 61
_symmetry_cell_setting orthorhombic
_symmetry_space_group_name_Hall '-P 2ac 2ab'
_symmetry_space_group_name_H-M 'P b c a'
_atom_sites_solution_primary direct
_atom_sites_solution_secondary difmap
_audit_creation_method SHELXL-97
_cell_angle_alpha 90.00
_cell_angle_beta 90.00
_cell_angle_gamma 90.00
_cell_formula_units_Z 108
_cell_length_a 24.7390(2)
_cell_length_b 24.71841(19)
_cell_length_c 24.7431(2)
_cell_measurement_temperature 293(2)
_cell_volume 15130.6(2)
_computing_structure_refinement 'SHELXL-97 (Sheldrick, 1997)'
_computing_structure_solution 'SHELXS-97 (Sheldrick, 1990)'
_diffrn_ambient_temperature 293(2)
_diffrn_measured_fraction_theta_full 0.999
_diffrn_measured_fraction_theta_max 0.999
_diffrn_radiation_monochromator silicon
_diffrn_radiation_source 'synchrotron, BM-1 at ESRF'
_diffrn_radiation_type synchrotron
_diffrn_radiation_wavelength 0.71073
_diffrn_reflns_av_R_equivalents 0.1122
_diffrn_reflns_av_sigmaI/netI 0.0376
_diffrn_reflns_limit_h_max 37
_diffrn_reflns_limit_h_min -37
_diffrn_reflns_limit_k_max 37
_diffrn_reflns_limit_k_min -37
_diffrn_reflns_limit_l_max 37
_diffrn_reflns_limit_l_min -37
_diffrn_reflns_number 532466
_diffrn_reflns_theta_full 32.76
_diffrn_reflns_theta_max 32.76
_diffrn_reflns_theta_min 1.65
_exptl_absorpt_coefficient_mu 2.511
_exptl_absorpt_correction_type none
_exptl_crystal_colour black
_exptl_crystal_density_diffrn 3.143
_exptl_crystal_density_method 'not measured'
_exptl_crystal_F_000 13608
_exptl_crystal_size_max 0.02
_exptl_crystal_size_mid 0.02
_exptl_crystal_size_min 0.02
_refine_diff_density_max 1.820
_refine_diff_density_min -2.535
_refine_diff_density_rms 0.235
_refine_ls_extinction_method none
_refine_ls_goodness_of_fit_ref 1.082
_refine_ls_matrix_type full
_refine_ls_number_parameters 1222
_refine_ls_number_reflns 27901
_refine_ls_number_restraints 0
_refine_ls_restrained_S_all 1.082
_refine_ls_R_factor_all 0.0645
_refine_ls_R_factor_gt 0.0493
_refine_ls_shift/su_max 0.003
_refine_ls_shift/su_mean 0.000
_refine_ls_structure_factor_coef Fsqd
_refine_ls_weighting_details 'calc w=1/[\s^2^(Fo^2^)+(0.1100P)^2^+0.0000P] where P=(Fo^2^+2Fc^2^)/3'
_refine_ls_weighting_scheme calc
_refine_ls_wR_factor_gt 0.1522
_refine_ls_wR_factor_ref 0.1619
_reflns_number_gt 22764
_reflns_number_total 27901
_reflns_threshold_expression >2sigma(I)
_cod_data_source_file ic0600174sup1.cif
_cod_data_source_block all-nomerwght-renam
_cod_original_sg_symbol_H-M Pbca
_cod_database_code 4332147

loop_
_symmetry_equiv_pos_as_xyz
'x, y, z'
'x+1/2, y, -z+1/2'
'-x+1/2, y+1/2, z'
'-x, y+1/2, -z+1/2'
'-x, -y, -z'
'-x-1/2, -y, z-1/2'
'x-1/2, -y-1/2, -z'
'x, -y-1/2, z-1/2'

loop_
_atom_site_label
_atom_site_type_symbol
_atom_site_fract_x
_atom_site_fract_y
_atom_site_fract_z
_atom_site_U_iso_or_equiv
_atom_site_adp_type
_atom_site_occupancy
_atom_site_symmetry_multiplicity
_atom_site_calc_flag
_atom_site_refinement_flags
Zr1 Zr 0.0000 0.5000 0.5000 0.00541(9) Uani 1 2 d S
Zr2 Zr 0.332550(13) 0.497143(13) 0.504037(13) 0.00589(7) Uani 1 1 d .
Zr3 Zr 0.326481(14) 0.167285(12) 0.157576(14) 0.00540(6) Uani 1 1 d .
Zr4 Zr 0.334336(12) 0.177117(14) 0.838964(13) 0.00468(6) Uani 1 1 d .
Zr5 Zr 0.323033(15) 0.497636(12) 0.830673(13) 0.00482(6) Uani 1 1 d .
Zr6 Zr 0.329873(13) 0.832550(12) 0.166986(12) 0.00557(7) Uani 1 1 d .
Zr7 Zr 0.335800(12) 0.664334(12) 0.338937(14) 0.00467(6) Uani 1 1 d .
Zr8 Zr 0.337745(13) 0.159612(14) 0.499704(11) 0.00471(6) Uani 1 1 d .
Zr9 Zr 0.499266(12) 0.496500(12) 0.325957(15) 0.00521(7) Uani 1 1 d .
Zr10 Zr 0.158781(14) 0.331808(13) 0.495136(13) 0.00531(6) Uani 1 1 d .
Zr11 Zr 0.164797(13) 0.499587(12) 0.667854(13) 0.00545(7) Uani 1 1 d .
Zr12 Zr 0.000854(12) 0.165110(12) 0.836988(14) 0.00535(7) Uani 1 1 d .
Zr13 Zr 0.000933(12) 0.165351(12) 0.173155(15) 0.00494(7) Uani 1 1 d .
Zr14 Zr -0.002518(12) 0.159091(15) 0.497818(13) 0.00517(7) Uani 1 1 d .
P1A P 0.13200(3) 0.13298(3) 0.13024(3) 0.00618(14) Uani 1 1 d .
P1B P 0.19750(3) 0.20177(3) 0.20614(3) 0.00663(14) Uani 1 1 d .
O1 O 0.16515(15) 0.18076(13) 0.15561(12) 0.0295(8) Uani 1 1 d .
O1A O 0.07589(11) 0.13608(13) 0.15250(13) 0.0249(7) Uani 1 1 d .
O1B O 0.13310(12) 0.14541(11) 0.07083(10) 0.0179(5) Uani 1 1 d .
O1C O 0.15895(12) 0.08071(11) 0.14457(13) 0.0235(6) Uani 1 1 d .
O1D O 0.18547(12) 0.26168(10) 0.20807(11) 0.0181(5) Uani 1 1 d .
O1E O 0.25616(12) 0.19181(13) 0.19457(13) 0.0248(6) Uani 1 1 d .
O1F O 0.17729(11) 0.17247(11) 0.25596(10) 0.0162(5) Uani 1 1 d .
P2A P 0.13566(3) 0.13331(3) 0.47436(3) 0.00611(14) Uani 1 1 d .
P2B P 0.20867(3) 0.20524(3) 0.53934(3) 0.00628(14) Uani 1 1 d .
O2 O 0.15936(12) 0.16958(13) 0.52103(12) 0.0246(7) Uani 1 1 d .
O2A O 0.15623(13) 0.07726(12) 0.48399(14) 0.0274(7) Uani 1 1 d .
O2B O 0.07576(10) 0.13723(12) 0.48281(12) 0.0209(6) Uani 1 1 d .
O2C O 0.15432(12) 0.15618(11) 0.42130(10) 0.0177(5) Uani 1 1 d .
O2D O 0.21083(10) 0.19718(11) 0.59999(10) 0.0140(5) Uani 1 1 d .
O2E O 0.19521(12) 0.26250(11) 0.52410(12) 0.0213(6) Uani 1 1 d .
O2F O 0.25900(11) 0.18572(12) 0.51176(11) 0.0188(6) Uani 1 1 d .
P3A P 0.13069(3) 0.12599(3) 0.79368(3) 0.00650(14) Uani 1 1 d .
P3B P 0.19747(3) 0.20108(3) 0.86211(3) 0.00548(14) Uani 1 1 d .
O3 O 0.18014(12) 0.15594(12) 0.82070(14) 0.0255(7) Uani 1 1 d .
O3A O 0.12938(12) 0.14383(12) 0.73522(11) 0.0199(6) Uani 1 1 d .
O3B O 0.14568(11) 0.06698(10) 0.79752(12) 0.0175(5) Uani 1 1 d .
O3C O 0.07960(11) 0.13978(11) 0.82310(11) 0.0175(5) Uani 1 1 d .
O3D O 0.25769(10) 0.20302(11) 0.85717(12) 0.0169(5) Uani 1 1 d .
O3E O 0.18017(13) 0.18392(14) 0.91722(12) 0.0282(7) Uani 1 1 d .
O3F O 0.17030(11) 0.25292(10) 0.84501(12) 0.0162(5) Uani 1 1 d .
P4A P 0.13081(3) 0.69660(3) 0.28869(3) 0.00578(14) Uani 1 1 d .
P4B P 0.20028(3) 0.63441(3) 0.36595(3) 0.00565(14) Uani 1 1 d .
O4 O 0.16010(12) 0.64834(11) 0.31813(11) 0.0193(6) Uani 1 1 d .
O4A O 0.13463(11) 0.68316(11) 0.22948(10) 0.0169(5) Uani 1 1 d .
O4B O 0.07301(11) 0.69611(12) 0.30767(12) 0.0201(6) Uani 1 1 d .
O4C O 0.15870(11) 0.74845(10) 0.30247(11) 0.0159(5) Uani 1 1 d .
O4D O 0.20142(11) 0.57334(10) 0.36674(11) 0.0147(5) Uani 1 1 d .
O4E O 0.17810(11) 0.65816(10) 0.41743(10) 0.0159(5) Uani 1 1 d .
O4F O 0.25427(11) 0.65810(11) 0.35099(12) 0.0198(6) Uani 1 1 d .
P5A P 0.12813(3) 0.46227(3) 0.13312(3) 0.00633(14) Uani 1 1 d .
P5B P 0.20291(3) 0.53280(3) 0.19722(3) 0.00604(14) Uani 1 1 d .
O5 O 0.15314(12) 0.49657(13) 0.18095(12) 0.0250(7) Uani 1 1 d .
O5A O 0.15433(11) 0.40728(11) 0.13331(12) 0.0186(6) Uani 1 1 d .
O5B O 0.06897(10) 0.45927(11) 0.14714(11) 0.0136(5) Uani 1 1 d .
O5C O 0.13816(13) 0.49142(11) 0.08097(11) 0.0203(6) Uani 1 1 d .
O5D O 0.20561(11) 0.52838(11) 0.25780(11) 0.0177(5) Uani 1 1 d .
O5E O 0.19191(13) 0.58934(11) 0.17944(13) 0.0260(7) Uani 1 1 d .
O5F O 0.25270(11) 0.50980(12) 0.17057(11) 0.0171(5) Uani 1 1 d .
P6A P 0.13474(3) 0.80077(3) 0.13214(3) 0.00582(14) Uani 1 1 d .
P6B P 0.19963(3) 0.86911(3) 0.20947(3) 0.00614(14) Uani 1 1 d .
O6 O 0.16998(15) 0.82080(12) 0.18148(13) 0.0279(7) Uani 1 1 d .
O6A O 0.15015(12) 0.74172(10) 0.12739(11) 0.0177(5) Uani 1 1 d .
O6B O 0.07628(11) 0.80854(13) 0.14762(13) 0.0255(7) Uani 1 1 d .
O6C O 0.15007(11) 0.83346(10) 0.08277(10) 0.0150(5) Uani 1 1 d .
O6D O 0.19168(12) 0.85906(11) 0.26905(10) 0.0176(5) Uani 1 1 d .
O6E O 0.17381(11) 0.92083(11) 0.19113(13) 0.0200(6) Uani 1 1 d .
O6F O 0.25836(11) 0.86497(12) 0.19390(12) 0.0208(6) Uani 1 1 d .
P7A P 0.12832(3) 0.46193(3) 0.45836(3) 0.00581(14) Uani 1 1 d .
P7B P 0.19745(3) 0.52736(3) 0.53367(3) 0.00654(14) Uani 1 1 d .
O7 O 0.17013(16) 0.47993(13) 0.50212(16) 0.0406(11) Uani 1 1 d .
O7A O 0.15096(14) 0.47633(13) 0.40412(13) 0.0281(7) Uani 1 1 d .
O7B O 0.12370(11) 0.40169(10) 0.46610(11) 0.0161(5) Uani 1 1 d .
O7C O 0.07566(11) 0.49094(11) 0.46827(12) 0.0188(6) Uani 1 1 d .
O7D O 0.25671(11) 0.51522(12) 0.53185(12) 0.0218(6) Uani 1 1 d .
O7E O 0.17438(12) 0.52405(13) 0.58952(11) 0.0244(7) Uani 1 1 d .
O7F O 0.18398(12) 0.57992(10) 0.50649(12) 0.0190(6) Uani 1 1 d .
P8A P 0.13365(3) 0.46811(3) 0.80270(3) 0.00602(14) Uani 1 1 d .
P8B P 0.19667(3) 0.54395(3) 0.87268(3) 0.00626(14) Uani 1 1 d .
O8 O 0.14878(12) 0.51881(11) 0.83861(13) 0.0208(6) Uani 1 1 d .
O8A O 0.07265(10) 0.46789(11) 0.80284(11) 0.0156(5) Uani 1 1 d .
O8B O 0.15657(12) 0.47739(13) 0.74730(11) 0.0206(6) Uani 1 1 d .
O8C O 0.15751(10) 0.41842(10) 0.82863(10) 0.0128(5) Uani 1 1 d .
O8D O 0.18185(11) 0.60330(9) 0.87637(10) 0.0129(5) Uani 1 1 d .
O8E O 0.24875(11) 0.53387(11) 0.84326(11) 0.0170(5) Uani 1 1 d .
O8F O 0.19652(15) 0.51728(12) 0.92737(11) 0.0260(7) Uani 1 1 d .
P9A P 0.13214(3) 0.79393(3) 0.47120(3) 0.00641(14) Uani 1 1 d .
P9B P 0.21170(3) 0.86623(3) 0.52813(3) 0.00671(14) Uani 1 1 d .
O9 O 0.18593(12) 0.82154(13) 0.49050(15) 0.0287(7) Uani 1 1 d .
O9A O 0.13503(12) 0.79436(11) 0.41032(11) 0.0194(6) Uani 1 1 d .
O9B O 0.13424(12) 0.73662(10) 0.49253(12) 0.0201(6) Uani 1 1 d .
O9C O 0.08411(10) 0.82403(11) 0.49269(12) 0.0166(5) Uani 1 1 d .
O9D O 0.26882(10) 0.87193(11) 0.50676(11) 0.0149(5) Uani 1 1 d .
O9E O 0.21108(12) 0.84458(12) 0.58467(11) 0.0219(6) Uani 1 1 d .
O9F O 0.17935(11) 0.91705(11) 0.52206(13) 0.0203(6) Uani 1 1 d .
P10A P 0.46838(3) 0.69844(3) 0.30724(3) 0.00621(14) Uani 1 1 d .
P10B P 0.54319(3) 0.62429(3) 0.36844(3) 0.00650(14) Uani 1 1 d .
O10 O 0.52036(12) 0.67216(12) 0.33324(14) 0.0256(7) Uani 1 1 d .
O10A O 0.47312(11) 0.75747(10) 0.32072(12) 0.0178(5) Uani 1 1 d .
O10B O 0.47074(12) 0.68812(12) 0.24774(11) 0.0208(6) Uani 1 1 d .
O10C O 0.41868(10) 0.67269(11) 0.33172(11) 0.0152(5) Uani 1 1 d .
O10D O 0.51785(11) 0.62620(11) 0.42350(11) 0.0185(5) Uani 1 1 d .
O10E O 0.53092(13) 0.57201(11) 0.34002(11) 0.0203(6) Uani 1 1 d .
O10F O 0.60290(10) 0.63524(11) 0.37138(11) 0.0153(5) Uani 1 1 d .
P11A P 0.45661(3) 0.46476(3) 0.80028(3) 0.00537(14) Uani 1 1 d .
P11B P 0.53254(3) 0.52940(3) 0.86782(3) 0.00576(14) Uani 1 1 d .
O11 O 0.48266(12) 0.49300(12) 0.85151(11) 0.0196(6) Uani 1 1 d .
O11A O 0.48053(11) 0.40881(10) 0.79594(11) 0.0168(5) Uani 1 1 d .
O11B O 0.39720(10) 0.46252(10) 0.81287(11) 0.0142(5) Uani 1 1 d .
O11C O 0.46982(11) 0.49887(10) 0.75154(10) 0.0148(5) Uani 1 1 d .
O11D O 0.53610(11) 0.52211(11) 0.92829(10) 0.0167(5) Uani 1 1 d .
O11E O 0.52003(13) 0.58676(11) 0.85185(13) 0.0242(6) Uani 1 1 d .
O11F O 0.58203(10) 0.50864(11) 0.83901(10) 0.0141(5) Uani 1 1 d .
P12A P 0.47026(3) 0.13132(3) 0.46075(3) 0.00586(14) Uani 1 1 d .
P12B P 0.52982(3) 0.20883(3) 0.53278(3) 0.00670(14) Uani 1 1 d .
O12 O 0.50194(14) 0.18250(11) 0.48184(12) 0.0252(7) Uani 1 1 d .
O12A O 0.41474(11) 0.13302(12) 0.48526(12) 0.0213(6) Uani 1 1 d .
O12B O 0.46976(12) 0.13973(11) 0.40019(10) 0.0167(5) Uani 1 1 d .
O12C O 0.50025(11) 0.08074(10) 0.47673(12) 0.0156(5) Uani 1 1 d .
O12D O 0.50674(11) 0.26527(10) 0.53689(11) 0.0155(5) Uani 1 1 d .
O12E O 0.58901(11) 0.21047(11) 0.51891(13) 0.0219(6) Uani 1 1 d .
O12F O 0.51763(12) 0.17534(10) 0.58189(11) 0.0167(5) Uani 1 1 d .
P13A P 0.46089(3) 0.79556(3) 0.12683(3) 0.00586(14) Uani 1 1 d .
P13B P 0.53350(3) 0.86167(3) 0.20061(3) 0.00606(14) Uani 1 1 d .
O13 O 0.48649(14) 0.83919(14) 0.16456(16) 0.0347(9) Uani 1 1 d .
O13A O 0.40080(10) 0.80304(11) 0.13417(11) 0.0171(5) Uani 1 1 d .
O13B O 0.47889(13) 0.80779(12) 0.06996(12) 0.0239(6) Uani 1 1 d .
O13C O 0.47919(12) 0.74043(11) 0.14346(13) 0.0222(6) Uani 1 1 d .
O13D O 0.51984(14) 0.84447(12) 0.25719(12) 0.0261(7) Uani 1 1 d .
O13E O 0.58634(11) 0.83914(11) 0.18163(12) 0.0194(6) Uani 1 1 d .
O13F O 0.53133(11) 0.92199(10) 0.19296(13) 0.0201(6) Uani 1 1 d .
P14 P 0.46461(3) 0.46978(3) 0.45999(3) 0.00734(15) Uani 1 1 d .
O14 O 0.5139(3) 0.4971(4) 0.4919(3) 0.0389(19) Uani 0.50 1 d P
O14A O 0.47285(14) 0.49377(12) 0.40512(12) 0.0263(7) Uani 1 1 d .
O14B O 0.40824(16) 0.47755(18) 0.47860(19) 0.0558(14) Uani 1 1 d .
O14C O 0.48251(14) 0.41192(12) 0.46237(14) 0.0296(8) Uani 1 1 d .

loop_
_atom_site_aniso_label
_atom_site_aniso_U_11
_atom_site_aniso_U_22
_atom_site_aniso_U_33
_atom_site_aniso_U_23
_atom_site_aniso_U_13
_atom_site_aniso_U_12
Zr1 0.00480(19) 0.00524(18) 0.00618(19) 0.00072(14) 0.00098(13) -0.00072(13)
Zr2 0.00717(15) 0.00530(14) 0.00520(14) -0.00046(10) 0.00133(10) -0.00052(9)
Zr3 0.00595(13) 0.00518(13) 0.00506(13) 0.00070(10) -0.00039(10) 0.00022(10)
Zr4 0.00528(13) 0.00330(13) 0.00547(13) -0.00084(10) -0.00013(9) -0.00025(9)
Zr5 0.00406(14) 0.00480(13) 0.00559(13) -0.00092(10) -0.00064(10) -0.00051(9)
Zr6 0.00497(13) 0.00552(14) 0.00620(14) -0.00027(10) 0.00059(10) -0.00026(9)
Zr7 0.00543(14) 0.00408(13) 0.00450(13) 0.00053(10) 0.00053(9) 0.00054(9)
Zr8 0.00569(13) 0.00377(13) 0.00466(13) -0.00035(9) -0.00004(9) 0.00071(9)
Zr9 0.00543(14) 0.00423(13) 0.00596(14) 0.00029(10) 0.00098(10) -0.00041(9)
Zr10 0.00567(13) 0.00568(14) 0.00458(13) -0.00019(10) -0.00045(10) 0.00067(9)
Zr11 0.00505(14) 0.00524(14) 0.00607(14) 0.00054(10) 0.00000(10) -0.00043(9)
Zr12 0.00637(14) 0.00460(14) 0.00506(14) 0.00012(10) 0.00051(9) -0.00028(10)
Zr13 0.00524(14) 0.00526(14) 0.00432(13) 0.00081(10) 0.00092(9) -0.00066(9)
Zr14 0.00533(14) 0.00439(13) 0.00578(14) -0.00067(10) -0.00114(9) -0.00046(9)
P1A 0.0062(3) 0.0069(3) 0.0054(3) 0.0011(3) 0.0008(3) 0.0011(3)
P1B 0.0087(4) 0.0064(3) 0.0048(3) 0.0011(3) 0.0006(3) 0.0009(3)
O1 0.051(2) 0.0206(15) 0.0174(14) 0.0004(12) -0.0147(14) -0.0158(14)
O1A 0.0126(13) 0.0307(16) 0.0314(16) 0.0090(13) 0.0130(11) 0.0101(11)
O1B 0.0245(14) 0.0212(13) 0.0080(11) 0.0012(10) 0.0011(10) -0.0048(11)
O1C 0.0217(14) 0.0112(12) 0.0376(18) 0.0083(12) 0.0077(13) 0.0072(10)
O1D 0.0279(15) 0.0086(11) 0.0179(13) 0.0024(10) 0.0007(11) 0.0039(10)
O1E 0.0149(13) 0.0340(16) 0.0256(15) 0.0016(13) 0.0080(11) 0.0078(12)
O1F 0.0241(14) 0.0157(12) 0.0089(11) 0.0057(9) 0.0039(10) -0.0001(10)
P2A 0.0060(3) 0.0056(3) 0.0068(3) 0.0000(3) 0.0003(3) 0.0013(3)
P2B 0.0056(3) 0.0068(3) 0.0064(3) 0.0017(3) 0.0004(3) 0.0010(3)
O2 0.0207(14) 0.0370(17) 0.0159(13) -0.0079(12) 0.0009(11) -0.0216(12)
O2A 0.0320(17) 0.0116(13) 0.0385(18) 0.0095(13) 0.0115(14) 0.0128(11)
O2B 0.0046(11) 0.0308(15) 0.0274(15) 0.0001(12) 0.0002(10) 0.0060(10)
O2C 0.0292(15) 0.0186(13) 0.0052(10) 0.0026(10) 0.0022(10) -0.0013(11)
O2D 0.0140(12) 0.0205(12) 0.0076(10) 0.0023(9) -0.0017(9) -0.0021(9)
O2E 0.0228(14) 0.0134(12) 0.0278(15) 0.0081(11) 0.0003(12) 0.0079(10)
O2F 0.0120(12) 0.0266(14) 0.0179(13) 0.0010(11) 0.0050(10) 0.0097(10)
P3A 0.0072(3) 0.0047(3) 0.0076(3) 0.0004(3) 0.0008(3) 0.0014(3)
P3B 0.0057(3) 0.0045(3) 0.0063(3) 0.0002(3) 0.0009(3) 0.0007(2)
O3 0.0146(13) 0.0207(14) 0.0412(19) -0.0157(13) -0.0042(12) -0.0025(11)
O3A 0.0230(14) 0.0241(14) 0.0125(12) 0.0075(11) 0.0025(10) 0.0018(11)
O3B 0.0204(13) 0.0076(11) 0.0245(14) 0.0019(10) -0.0029(11) 0.0029(9)
O3C 0.0124(12) 0.0239(14) 0.0161(12) 0.0025(11) 0.0072(10) 0.0063(10)
O3D 0.0068(11) 0.0176(12) 0.0265(14) -0.0010(11) 0.0018(10) 0.0009(9)
O3E 0.0311(17) 0.0411(19) 0.0125(13) 0.0117(13) 0.0079(12) 0.0031(14)
O3F 0.0166(12) 0.0073(11) 0.0247(14) 0.0030(10) 0.0014(10) 0.0040(9)
P4A 0.0061(3) 0.0058(3) 0.0054(3) -0.0005(3) 0.0004(3) -0.0005(2)
P4B 0.0061(3) 0.0058(3) 0.0051(3) -0.0007(3) 0.0000(3) 0.0002(2)
O4 0.0270(15) 0.0128(12) 0.0181(13) 0.0011(10) -0.0167(11) 0.0017(10)
O4A 0.0205(13) 0.0235(14) 0.0067(11) -0.0030(10) 0.0024(9) 0.0012(10)
O4B 0.0087(11) 0.0254(14) 0.0261(14) -0.0027(12) 0.0077(10) -0.0077(10)
O4C 0.0170(12) 0.0073(11) 0.0233(13) -0.0061(10) 0.0010(10) -0.0037(9)
O4D 0.0193(13) 0.0074(10) 0.0174(12) -0.0001(9) -0.0062(10) 0.0019(9)
O4E 0.0268(14) 0.0129(12) 0.0079(11) -0.0028(9) 0.0065(10) -0.0005(10)
O4F 0.0094(11) 0.0177(13) 0.0323(16) -0.0015(12) 0.0077(11) -0.0023(9)
P5A 0.0063(3) 0.0061(3) 0.0066(3) 0.0008(3) 0.0019(3) 0.0008(3)
P5B 0.0060(3) 0.0061(3) 0.0060(3) 0.0004(3) -0.0002(3) 0.0011(3)
O5 0.0177(14) 0.0365(18) 0.0209(14) -0.0144(13) 0.0031(11) -0.0141(12)
O5A 0.0188(13) 0.0131(12) 0.0240(14) 0.0045(11) 0.0064(11) 0.0070(10)
O5B 0.0068(10) 0.0183(12) 0.0158(12) -0.0018(10) 0.0030(9) 0.0000(9)
O5C 0.0273(15) 0.0192(13) 0.0145(12) 0.0099(11) 0.0111(11) 0.0047(11)
O5D 0.0195(13) 0.0252(14) 0.0084(11) 0.0030(10) 0.0039(10) -0.0035(10)
O5E 0.0350(17) 0.0118(12) 0.0310(17) 0.0087(12) -0.0028(13) 0.0098(12)
O5F 0.0087(11) 0.0256(14) 0.0168(12) -0.0044(11) 0.0042(9) 0.0044(10)
P6A 0.0065(3) 0.0062(3) 0.0048(3) 0.0008(3) 0.0006(3) 0.0005(3)
P6B 0.0074(3) 0.0055(3) 0.0055(3) 0.0014(3) 0.0007(3) 0.0010(3)
O6 0.0441(19) 0.0176(14) 0.0219(15) 0.0004(12) -0.0191(14) -0.0112(13)
O6A 0.0278(15) 0.0075(11) 0.0179(13) 0.0055(10) 0.0017(11) 0.0033(10)
O6B 0.0098(12) 0.0333(16) 0.0335(17) 0.0106(14) 0.0080(11) 0.0076(11)
O6C 0.0236(14) 0.0125(11) 0.0087(11) 0.0040(9) 0.0036(10) 0.0000(10)
O6D 0.0268(14) 0.0176(12) 0.0085(11) 0.0009(10) 0.0061(10) -0.0053(11)
O6E 0.0180(13) 0.0116(12) 0.0305(16) 0.0098(11) 0.0005(11) 0.0051(10)
O6F 0.0118(12) 0.0240(14) 0.0267(15) 0.0024(12) 0.0099(11) 0.0070(10)
P7A 0.0068(3) 0.0053(3) 0.0053(3) 0.0015(3) 0.0012(3) 0.0005(3)
P7B 0.0068(3) 0.0067(3) 0.0061(3) 0.0002(3) -0.0005(3) 0.0010(3)
O7 0.048(2) 0.0167(15) 0.057(3) -0.0105(15) -0.0416(19) 0.0012(14)
O7A 0.0368(18) 0.0251(15) 0.0224(15) 0.0132(12) 0.0200(13) 0.0059(13)
O7B 0.0174(13) 0.0080(10) 0.0230(14) 0.0040(10) -0.0031(10) 0.0002(9)
O7C 0.0122(12) 0.0178(13) 0.0265(14) 0.0041(11) 0.0123(11) 0.0058(10)
O7D 0.0097(12) 0.0286(15) 0.0270(15) 0.0016(12) 0.0046(11) 0.0044(11)
O7E 0.0212(14) 0.0415(18) 0.0103(12) 0.0109(12) 0.0090(10) 0.0120(13)
O7F 0.0273(15) 0.0092(11) 0.0206(13) 0.0041(10) 0.0052(11) 0.0064(10)
P8A 0.0054(3) 0.0054(3) 0.0072(3) 0.0011(3) -0.0004(3) 0.0011(2)
P8B 0.0093(4) 0.0043(3) 0.0052(3) 0.0012(3) 0.0011(3) 0.0012(3)
O8 0.0164(13) 0.0130(12) 0.0331(16) -0.0095(11) -0.0069(11) -0.0020(10)
O8A 0.0076(11) 0.0158(12) 0.0236(14) -0.0036(10) 0.0006(9) 0.0014(9)
O8B 0.0178(13) 0.0342(16) 0.0099(12) 0.0071(11) 0.0045(10) 0.0025(11)
O8C 0.0148(12) 0.0085(10) 0.0150(12) 0.0034(9) -0.0028(9) 0.0012(9)
O8D 0.0192(13) 0.0065(10) 0.0129(11) 0.0006(9) 0.0001(9) 0.0026(9)
O8E 0.0109(11) 0.0190(13) 0.0212(13) 0.0026(11) 0.0081(10) 0.0055(10)
O8F 0.051(2) 0.0166(13) 0.0103(12) 0.0098(11) 0.0106(13) 0.0121(13)
P9A 0.0069(3) 0.0047(3) 0.0076(3) -0.0003(3) 0.0009(3) 0.0005(3)
P9B 0.0054(3) 0.0056(3) 0.0091(3) 0.0004(3) 0.0009(3) 0.0004(3)
O9 0.0117(13) 0.0305(17) 0.044(2) -0.0207(15) -0.0048(12) -0.0033(11)
O9A 0.0249(15) 0.0230(14) 0.0103(11) 0.0033(10) 0.0060(10) -0.0047(11)
O9B 0.0309(16) 0.0094(11) 0.0201(13) 0.0037(10) 0.0041(11) 0.0082(10)
O9C 0.0081(11) 0.0178(13) 0.0240(14) -0.0026(11) 0.0054(10) 0.0053(9)
O9D 0.0078(11) 0.0166(12) 0.0202(13) 0.0029(10) 0.0052(9) -0.0006(9)
O9E 0.0222(14) 0.0309(15) 0.0126(12) 0.0092(11) 0.0071(10) 0.0081(12)
O9F 0.0186(13) 0.0102(11) 0.0320(16) 0.0066(11) 0.0107(11) 0.0078(10)
P10A 0.0056(3) 0.0052(3) 0.0078(3) -0.0012(3) 0.0013(3) -0.0003(2)
P10B 0.0056(3) 0.0066(3) 0.0072(3) -0.0016(3) 0.0009(3) -0.0019(3)
O10 0.0136(13) 0.0215(14) 0.0416(19) 0.0192(13) -0.0037(12) 0.0028(11)
O10A 0.0213(13) 0.0067(11) 0.0253(14) -0.0046(10) -0.0013(11) -0.0025(9)
O10B 0.0290(15) 0.0265(14) 0.0068(11) -0.0063(11) 0.0057(10) -0.0032(12)
O10C 0.0086(11) 0.0156(12) 0.0215(13) 0.0010(10) 0.0032(10) -0.0019(9)
O10D 0.0191(13) 0.0222(13) 0.0141(12) -0.0079(11) 0.0091(10) -0.0043(10)
O10E 0.0315(16) 0.0141(12) 0.0155(13) -0.0068(10) 0.0052(11) -0.0118(11)
O10F 0.0081(11) 0.0214(13) 0.0163(12) 0.0037(10) -0.0006(9) -0.0021(9)
P11A 0.0053(3) 0.0054(3) 0.0054(3) 0.0013(3) 0.0007(3) 0.0008(2)
P11B 0.0063(3) 0.0049(3) 0.0061(3) -0.0001(3) 0.0011(3) 0.0007(2)
O11 0.0168(13) 0.0314(15) 0.0105(12) -0.0048(11) -0.0015(10) -0.0129(11)
O11A 0.0220(13) 0.0097(11) 0.0189(13) 0.0060(10) 0.0059(10) 0.0084(10)
O11B 0.0060(10) 0.0151(12) 0.0215(13) -0.0006(10) 0.0047(9) -0.0005(8)
O11C 0.0227(14) 0.0133(11) 0.0085(11) 0.0014(9) 0.0046(10) -0.0003(9)
O11D 0.0203(13) 0.0236(14) 0.0063(11) 0.0002(10) 0.0010(9) -0.0045(10)
O11E 0.0324(16) 0.0100(12) 0.0303(16) 0.0064(12) 0.0050(13) 0.0110(11)
O11F 0.0074(11) 0.0197(13) 0.0153(12) -0.0028(10) 0.0045(9) 0.0035(9)
P12A 0.0071(3) 0.0049(3) 0.0055(3) 0.0012(3) 0.0008(3) 0.0005(3)
P12B 0.0094(4) 0.0051(3) 0.0056(3) 0.0007(3) -0.0002(3) 0.0015(3)
O12 0.047(2) 0.0148(13) 0.0139(13) 0.0006(11) -0.0123(12) -0.0131(12)
O12A 0.0128(12) 0.0283(15) 0.0229(14) 0.0055(12) 0.0088(11) 0.0073(11)
O12B 0.0287(15) 0.0146(12) 0.0068(11) -0.0007(9) 0.0005(10) -0.0033(10)
O12C 0.0138(12) 0.0092(11) 0.0238(14) 0.0045(10) 0.0014(10) 0.0027(9)
O12D 0.0193(13) 0.0077(10) 0.0197(13) 0.0013(10) 0.0031(10) 0.0048(9)
O12E 0.0132(12) 0.0190(13) 0.0335(16) 0.0066(12) 0.0083(11) 0.0064(10)
O12F 0.0284(15) 0.0137(12) 0.0080(11) 0.0036(9) 0.0025(10) 0.0023(10)
P13A 0.0058(3) 0.0059(3) 0.0059(3) 0.0013(3) 0.0008(3) 0.0012(2)
P13B 0.0061(3) 0.0056(3) 0.0065(3) -0.0006(3) 0.0013(3) 0.0013(3)
O13 0.0281(17) 0.0279(17) 0.048(2) -0.0244(16) -0.0155(16) -0.0015(13)
O13A 0.0087(11) 0.0215(13) 0.0212(13) -0.0067(11) 0.0034(10) 0.0045(9)
O13B 0.0293(16) 0.0278(15) 0.0145(13) 0.0114(12) 0.0126(11) 0.0029(12)
O13C 0.0255(15) 0.0138(12) 0.0273(15) 0.0075(11) 0.0040(12) 0.0080(11)
O13D 0.0425(19) 0.0246(15) 0.0113(12) 0.0057(11) 0.0141(12) 0.0058(13)
O13E 0.0104(12) 0.0190(13) 0.0287(15) 0.0000(11) 0.0067(10) 0.0061(10)
O13F 0.0204(14) 0.0082(11) 0.0316(16) 0.0019(11) -0.0010(12) 0.0049(9)
P14 0.0074(4) 0.0091(4) 0.0055(3) 0.0018(3) 0.0008(3) 0.0005(3)
O14 0.021(4) 0.066(5) 0.029(4) -0.029(4) -0.007(3) -0.014(4)
O14A 0.0414(19) 0.0238(15) 0.0136(13) 0.0116(11) 0.0173(13) 0.0147(13)
O14B 0.032(2) 0.066(3) 0.070(3) 0.044(2) 0.040(2) 0.0322(19)
O14C 0.0400(19) 0.0156(13) 0.0331(18) 0.0152(13) 0.0127(14) 0.0166(13)

loop_
_atom_type_symbol
_atom_type_description
_atom_type_scat_dispersion_real
_atom_type_scat_dispersion_imag
_atom_type_scat_source
Zr Zr -2.9673 0.5597 'International Tables Vol C Tables 4.2.6.8 and 6.1.1.4'
P P 0.1023 0.0942 'International Tables Vol C Tables 4.2.6.8 and 6.1.1.4'
O O 0.0106 0.0060 'International Tables Vol C Tables 4.2.6.8 and 6.1.1.4'

loop_
_geom_angle_atom_site_label_1
_geom_angle_atom_site_label_2
_geom_angle_atom_site_label_3
_geom_angle
_geom_angle_site_symmetry_1
_geom_angle_site_symmetry_3
O7C Zr1 O7C 180.00(15) . 5_566
O7C Zr1 O11D 92.13(12) . 6_665
O7C Zr1 O11D 87.87(12) 5_566 6_665
O7C Zr1 O11D 87.87(12) . 2_456
O7C Zr1 O11D 92.13(12) 5_566 2_456
O11D Zr1 O11D 180.0 6_665 2_456
O7C Zr1 O12C 90.09(11) . 3
O7C Zr1 O12C 89.91(11) 5_566 3
O11D Zr1 O12C 90.85(11) 6_665 3
O11D Zr1 O12C 89.15(11) 2_456 3
O7C Zr1 O12C 89.91(11) . 7_566
O7C Zr1 O12C 90.09(11) 5_566 7_566
O11D Zr1 O12C 89.15(11) 6_665 7_566
O11D Zr1 O12C 90.84(11) 2_456 7_566
O12C Zr1 O12C 180.00(14) 3 7_566
O14B Zr2 O7D 178.08(14) . .
O14B Zr2 O9F 88.26(15) . 3_545
O7D Zr2 O9F 90.34(12) . 3_545
O14B Zr2 O5C 89.70(17) . 6_666
O7D Zr2 O5C 88.96(12) . 6_666
O9F Zr2 O5C 88.97(12) 3_545 6_666
O14B Zr2 O8F 89.72(18) . 6_665
O7D Zr2 O8F 91.57(13) . 6_665
O9F Zr2 O8F 89.02(12) 3_545 6_665
O5C Zr2 O8F 177.93(11) 6_666 6_665
O14B Zr2 O2A 91.74(15) . 3
O7D Zr2 O2A 89.70(13) . 3
O9F Zr2 O2A 178.55(13) 3_545 3
O5C Zr2 O2A 92.47(12) 6_666 3
O8F Zr2 O2A 89.53(13) 6_665 3
O10F Zr3 O9E 91.35(11) 4_645 6_665
O10F Zr3 O5E 85.31(12) 4_645 3_545
O9E Zr3 O5E 89.83(13) 6_665 3_545
O10F Zr3 O1E 172.39(12) 4_645 .
O9E Zr3 O1E 92.89(12) 6_665 .
O5E Zr3 O1E 88.39(13) 3_545 .
O10F Zr3 O4A 88.70(11) 4_645 3_545
O9E Zr3 O4A 177.03(12) 6_665 3_545
O5E Zr3 O4A 93.13(12) 3_545 3_545
O1E Zr3 O4A 87.39(12) . 3_545
O10F Zr3 O6A 88.82(11) 4_645 3_545
O9E Zr3 O6A 86.34(12) 6_665 3_545
O5E Zr3 O6A 172.91(12) 3_545 3_545
O1E Zr3 O6A 97.75(12) . 3_545
O4A Zr3 O6A 90.68(11) 3_545 3_545
O9A Zr4 O6D 173.74(11) 6_666 6_666
O9A Zr4 O3D 92.60(12) 6_666 .
O6D Zr4 O3D 91.79(12) 6_666 .
O9A Zr4 O4C 92.27(11) 6_666 6_666
O6D Zr4 O4C 92.63(11) 6_666 6_666
O3D Zr4 O4C 83.95(11) . 6_666
O9A Zr4 O13E 85.87(12) 6_666 5_666
O6D Zr4 O13E 90.31(12) 6_666 5_666
O3D Zr4 O13E 172.93(11) . 5_666
O4C Zr4 O13E 89.21(11) 6_666 5_666
O9A Zr4 O8D 89.40(11) 6_666 3_545
O6D Zr4 O8D 86.13(10) 6_666 3_545
O3D Zr4 O8D 89.90(11) . 3_545
O4C Zr4 O8D 173.69(10) 6_666 3_545
O13E Zr4 O8D 96.98(11) 5_666 3_545
O7A Zr5 O5D 178.13(13) 6_666 6_666
O7A Zr5 O3B 88.49(13) 6_666 3
O5D Zr5 O3B 92.35(11) 6_666 3
O7A Zr5 O4D 88.58(13) 6_666 6_666
O5D Zr5 O4D 90.71(11) 6_666 6_666
O3B Zr5 O4D 174.75(11) 3 6_666
O7A Zr5 O8E 90.54(13) 6_666 .
O5D Zr5 O8E 87.76(12) 6_666 .
O3B Zr5 O8E 91.93(11) 3 .
O4D Zr5 O8E 92.45(11) 6_666 .
O7A Zr5 O11B 92.43(12) 6_666 .
O5D Zr5 O11B 89.30(11) 6_666 .
O3B Zr5 O11B 86.05(11) 3 .
O4D Zr5 O11B 89.73(10) 6_666 .
O8E Zr5 O11B 176.36(11) . .
O3A Zr6 O6F 92.59(12) 6_665 .
O3A Zr6 O1D 85.78(11) 6_665 3
O6F Zr6 O1D 90.75(12) . 3
O3A Zr6 O5A 89.11(11) 6_665 3
O6F Zr6 O5A 86.84(12) . 3
O1D Zr6 O5A 174.25(11) 3 3
O3A Zr6 O13A 90.38(11) 6_665 .
O6F Zr6 O13A 175.47(11) . .
O1D Zr6 O13A 92.88(11) 3 .
O5A Zr6 O13A 89.80(12) 3 .
O3A Zr6 O2D 175.77(11) 6_665 6_665
O6F Zr6 O2D 88.81(11) . 6_665
O1D Zr6 O2D 90.21(11) 3 6_665
O5A Zr6 O2D 94.95(11) 3 6_665
O13A Zr6 O2D 88.46(10) . 6_665
O4F Zr7 O3F 89.53(11) . 6_665
O4F Zr7 O2C 88.02(12) . 3
O3F Zr7 O2C 91.94(11) 6_665 3
O4F Zr7 O8C 91.29(11) . 6_665
O3F Zr7 O8C 177.08(11) 6_665 6_665
O2C Zr7 O8C 90.89(11) 3 6_665
O4F Zr7 O10C 176.30(12) . .
O3F Zr7 O10C 88.84(11) 6_665 .
O2C Zr7 O10C 88.71(11) 3 .
O8C Zr7 O10C 90.50(10) 6_665 .
O4F Zr7 O1F 89.87(12) . 3
O3F Zr7 O1F 87.98(11) 6_665 3
O2C Zr7 O1F 177.88(11) 3 3
O8C Zr7 O1F 89.23(10) 6_665 3
O10C Zr7 O1F 93.40(11) . 3
O9B Zr8 O12A 88.18(12) 3_545 .
O9B Zr8 O7F 175.26(12) 3_545 3_545
O12A Zr8 O7F 87.12(12) . 3_545
O9B Zr8 O4E 89.71(11) 3_545 3_545
O12A Zr8 O4E 89.94(12) . 3_545
O7F Zr8 O4E 90.81(11) 3_545 3_545
O9B Zr8 O2F 92.37(12) 3_545 .
O12A Zr8 O2F 178.08(12) . .
O7F Zr8 O2F 92.35(12) 3_545 .
O4E Zr8 O2F 88.23(11) 3_545 .
O9B Zr8 O6C 87.70(11) 3_545 6_666
O12A Zr8 O6C 93.66(11) . 6_666
O7F Zr8 O6C 92.07(11) 3_545 6_666
O4E Zr8 O6C 175.49(11) 3_545 6_666
O2F Zr8 O6C 88.19(11) . 6_666
O13F Zr9 O10E 176.51(12) 4_645 .
O13F Zr9 O5B 88.94(11) 4_645 2
O10E Zr9 O5B 91.84(12) . 2
O13F Zr9 O8A 90.08(11) 4_645 6_665
O10E Zr9 O8A 89.32(12) . 6_665
O5B Zr9 O8A 176.78(11) 2 6_665
O13F Zr9 O14A 94.04(13) 4_645 .
O10E Zr9 O14A 89.40(12) . .
O5B Zr9 O14A 86.78(12) 2 .
O8A Zr9 O14A 90.23(12) 6_665 .
O13F Zr9 O11C 88.54(11) 4_645 5_666
O10E Zr9 O11C 88.05(11) . 5_666
O5B Zr9 O11C 90.85(11) 2 5_666
O8A Zr9 O11C 92.19(11) 6_665 5_666
O14A Zr9 O11C 176.46(14) . 5_666
O3E Zr10 O12E 87.77(13) 8_565 7_566
O3E Zr10 O1B 174.11(13) 8_565 8_566
O12E Zr10 O1B 91.94(12) 7_566 8_566
O3E Zr10 O7B 86.53(13) 8_565 .
O12E Zr10 O7B 90.78(11) 7_566 .
O1B Zr10 O7B 87.58(11) 8_566 .
O3E Zr10 O2E 93.25(13) 8_565 .
O12E Zr10 O2E 90.19(12) 7_566 .
O1B Zr10 O2E 92.63(12) 8_566 .
O7B Zr10 O2E 178.99(11) . .
O3E Zr10 O9D 89.89(12) 8_565 3_545
O12E Zr10 O9D 177.18(12) 7_566 3_545
O1B Zr10 O9D 90.55(11) 8_566 3_545
O7B Zr10 O9D 90.65(10) . 3_545
O2E Zr10 O9D 88.37(11) . 3_545
O7E Zr11 O8B 178.03(13) . .
O7E Zr11 O5F 87.09(11) . 6_666
O8B Zr11 O5F 92.12(11) . 6_666
O7E Zr11 O6E 88.29(13) . 8_576
O8B Zr11 O6E 89.90(13) . 8_576
O5F Zr11 O6E 89.50(11) 6_666 8_576
O7E Zr11 O11F 90.29(11) . 2_456
O8B Zr11 O11F 90.53(11) . 2_456
O5F Zr11 O11F 177.16(11) 6_666 2_456
O6E Zr11 O11F 91.53(11) 8_576 2_456
O7E Zr11 O1C 91.60(13) . 8_566
O8B Zr11 O1C 90.19(13) . 8_566
O5F Zr11 O1C 88.29(12) 6_666 8_566
O6E Zr11 O1C 177.79(12) 8_576 8_566
O11F Zr11 O1C 90.67(11) 2_456 8_566
O11E Zr12 O6B 91.85(13) 3_545 5_566
O11E Zr12 O13D 90.04(13) 3_545 6_666
O6B Zr12 O13D 89.04(14) 5_566 6_666
O11E Zr12 O10A 176.30(12) 3_545 6_666
O6B Zr12 O10A 91.84(12) 5_566 6_666
O13D Zr12 O10A 89.84(12) 6_666 6_666
O11E Zr12 O12F 89.54(12) 3_545 2_456
O6B Zr12 O12F 88.14(13) 5_566 2_456
O13D Zr12 O12F 177.13(13) 6_666 2_456
O10A Zr12 O12F 90.76(11) 6_666 2_456
O11E Zr12 O3C 88.92(12) 3_545 .
O6B Zr12 O3C 178.46(13) 5_566 .
O13D Zr12 O3C 92.29(12) 6_666 .
O10A Zr12 O3C 87.39(11) 6_666 .
O12F Zr12 O3C 90.53(11) 2_456 .
O4B Zr13 O11A 91.48(12) 4_545 7_566
O4B Zr13 O10B 89.71(12) 4_545 3_545
O11A Zr13 O10B 89.65(11) 7_566 3_545
O4B Zr13 O1A 178.46(12) 4_545 .
O11A Zr13 O1A 90.01(12) 7_566 .
O10B Zr13 O1A 90.69(13) 3_545 .
O4B Zr13 O13C 87.77(12) 4_545 3_545
O11A Zr13 O13C 178.90(13) 7_566 3_545
O10B Zr13 O13C 89.55(12) 3_545 3_545
O1A Zr13 O13C 90.75(12) . 3_545
O4B Zr13 O12B 89.07(12) 4_545 2_455
O11A Zr13 O12B 87.80(10) 7_566 2_455
O10B Zr13 O12B 177.15(12) 3_545 2_455
O1A Zr13 O12B 90.60(13) . 2_455
O13C Zr13 O12B 92.98(11) 3_545 2_455
O2B Zr14 O10D 84.68(12) . 3_545
O2B Zr14 O14C 91.85(14) . 7_566
O10D Zr14 O14C 93.33(13) 3_545 7_566
O2B Zr14 O13B 89.64(12) . 6_666
O10D Zr14 O13B 174.06(12) 3_545 6_666
O14C Zr14 O13B 88.57(13) 7_566 6_666
O2B Zr14 O12D 93.36(12) . 7_566
O10D Zr14 O12D 90.38(11) 3_545 7_566
O14C Zr14 O12D 173.87(14) 7_566 7_566
O13B Zr14 O12D 88.22(12) 6_666 7_566
O2B Zr14 O9C 174.46(12) . 5_566
O10D Zr14 O9C 90.07(11) 3_545 5_566
O14C Zr14 O9C 86.66(13) 7_566 5_566
O13B Zr14 O9C 95.66(12) 6_666 5_566
O12D Zr14 O9C 88.46(11) 7_566 5_566
O1A P1A O1C 111.75(17) . .
O1A P1A O1B 111.51(17) . .
O1C P1A O1B 113.61(17) . .
O1A P1A O1 107.4(2) . .
O1C P1A O1 108.80(19) . .
O1B P1A O1 103.19(16) . .
O1E P1B O1D 110.95(17) . .
O1E P1B O1F 113.34(17) . .
O1D P1B O1F 112.21(16) . .
O1E P1B O1 106.7(2) . .
O1D P1B O1 104.39(17) . .
O1F P1B O1 108.72(17) . .
P1A O1 P1B 146.4(2) . .
P1A O1A Zr13 161.3(2) . .
P1A O1B Zr10 162.36(19) . 8_565
P1A O1C Zr11 157.5(2) . 8_565
P1B O1D Zr6 148.62(18) . 3_545
P1B O1E Zr3 162.1(2) . .
P1B O1F Zr7 153.82(18) . 3_545
O2A P2A O2B 111.96(18) . .
O2A P2A O2C 112.54(17) . .
O2B P2A O2C 113.66(17) . .
O2A P2A O2 106.5(2) . .
O2B P2A O2 103.23(17) . .
O2C P2A O2 108.20(16) . .
O2F P2B O2E 111.89(17) . .
O2F P2B O2D 112.28(16) . .
O2E P2B O2D 112.36(16) . .
O2F P2B O2 109.44(17) . .
O2E P2B O2 106.50(18) . .
O2D P2B O2 103.84(15) . .
P2B O2 P2A 145.0(2) . .
P2A O2A Zr2 167.2(2) . 3_545
P2A O2B Zr14 168.0(2) . .
P2A O2C Zr7 159.53(18) . 3_545
P2B O2D Zr6 145.21(16) . 6_666
P2B O2E Zr10 165.0(2) . .
P2B O2F Zr8 161.01(19) . .
O3C P3A O3B 113.39(16) . .
O3C P3A O3A 112.36(16) . .
O3B P3A O3A 110.34(16) . .
O3C P3A O3 109.96(17) . .
O3B P3A O3 103.67(16) . .
O3A P3A O3 106.55(18) . .
O3E P3B O3D 111.71(18) . .
O3E P3B O3F 111.75(17) . .
O3D P3B O3F 113.19(16) . .
O3E P3B O3 108.40(19) . .
O3D P3B O3 103.94(16) . .
O3F P3B O3 107.35(17) . .
P3B O3 P3A 145.0(2) . .
P3A O3A Zr6 149.28(19) . 6_666
P3A O3B Zr5 157.81(19) . 3_545
P3A O3C Zr12 160.29(18) . .
P3B O3D Zr4 158.23(18) . .
P3B O3E Zr10 174.1(2) . 8_566
P3B O3F Zr7 153.98(18) . 6_666
O4C P4A O4B 111.97(16) . .
O4C P4A O4A 112.46(16) . .
O4B P4A O4A 111.20(16) . .
O4C P4A O4 109.37(15) . .
O4B P4A O4 106.68(17) . .
O4A P4A O4 104.73(16) . .
O4F P4B O4E 112.32(16) . .
O4F P4B O4D 112.07(16) . .
O4E P4B O4D 112.68(15) . .
O4F P4B O4 106.79(17) . .
O4E P4B O4 108.58(16) . .
O4D P4B O4 103.81(15) . .
P4A O4 P4B 143.08(19) . .
P4A O4A Zr3 155.75(18) . 3
P4A O4B Zr13 158.24(19) . 4
P4A O4C Zr4 154.92(18) . 6_665
P4B O4D Zr5 147.22(16) . 6_665
P4B O4E Zr8 154.96(18) . 3
P4B O4F Zr7 160.19(19) . .
O5C P5A O5B 112.52(16) . .
O5C P5A O5A 111.42(16) . .
O5B P5A O5A 111.90(15) . .
O5C P5A O5 108.77(18) . .
O5B P5A O5 103.56(15) . .
O5A P5A O5 108.24(18) . .
O5E P5B O5D 111.75(18) . .
O5E P5B O5F 111.93(18) . .
O5D P5B O5F 111.83(16) . .
O5E P5B O5 108.36(19) . .
O5D P5B O5 104.37(16) . .
O5F P5B O5 108.20(16) . .
P5B O5 P5A 143.3(2) . .
P5A O5A Zr6 152.96(18) . 3_545
P5A O5B Zr9 149.75(17) . 2_455
P5A O5C Zr2 157.16(18) . 6_665
P5B O5D Zr5 152.57(18) . 6_665
P5B O5E Zr3 177.1(2) . 3
P5B O5F Zr11 150.20(18) . 6_665
O6B P6A O6C 112.18(16) . .
O6B P6A O6A 112.59(17) . .
O6C P6A O6A 112.91(15) . .
O6B P6A O6 107.0(2) . .
O6C P6A O6 108.57(16) . .
O6A P6A O6 102.89(17) . .
O6E P6B O6F 113.05(16) . .
O6E P6B O6D 112.38(17) . .
O6F P6B O6D 111.38(17) . .
O6E P6B O6 108.50(17) . .
O6F P6B O6 106.70(19) . .
O6D P6B O6 104.23(17) . .
P6B O6 P6A 147.2(2) . .
P6A O6A Zr3 154.23(18) . 3
P6A O6B Zr12 168.3(2) . 5_566
P6A O6C Zr8 151.20(17) . 6_665
P6B O6D Zr4 159.62(18) . 6_665
P6B O6E Zr11 160.74(19) . 8_575
P6B O6F Zr6 160.1(2) . .
O7A P7A O7B 112.18(17) . .
O7A P7A O7C 110.87(17) . .
O7B P7A O7C 112.60(16) . .
O7A P7A O7 107.8(2) . .
O7B P7A O7 104.11(17) . .
O7C P7A O7 108.9(2) . .
O7D P7B O7E 112.95(17) . .
O7D P7B O7F 112.19(17) . .
O7E P7B O7F 112.11(17) . .
O7D P7B O7 105.0(2) . .
O7E P7B O7 104.8(2) . .
O7F P7B O7 109.25(18) . .
P7A O7 P7B 147.8(2) . .
P7A O7A Zr5 174.4(2) . 6_665
P7A O7B Zr10 147.22(17) . .
P7A O7C Zr1 155.10(18) . .
P7B O7D Zr2 162.0(2) . .
P7B O7E Zr11 159.31(19) . .
P7B O7F Zr8 158.05(19) . 3
O8B P8A O8C 111.45(16) . .
O8B P8A O8A 112.36(16) . .
O8C P8A O8A 112.82(15) . .
O8B P8A O8 107.62(18) . .
O8C P8A O8 108.31(16) . .
O8A P8A O8 103.77(15) . .
O8E P8B O8F 111.45(17) . .
O8E P8B O8D 113.43(15) . .
O8F P8B O8D 111.67(15) . .
O8E P8B O8 108.63(17) . .
O8F P8B O8 107.78(19) . .
O8D P8B O8 103.37(15) . .
P8A O8 P8B 142.0(2) . .
P8A O8A Zr9 149.36(17) . 6_666
P8A O8B Zr11 162.48(19) . .
P8A O8C Zr7 152.93(17) . 6_666
P8B O8D Zr4 150.15(16) . 3
P8B O8E Zr5 155.22(18) . .
P8B O8F Zr2 154.8(2) . 6_666
O9C P9A O9A 112.85(17) . .
O9C P9A O9B 111.60(16) . .
O9A P9A O9B 110.71(16) . .
O9C P9A O9 110.37(16) . .
O9A P9A O9 105.10(18) . .
O9B P9A O9 105.78(18) . .
O9F P9B O9E 112.82(17) . .
O9F P9B O9D 112.68(15) . .
O9E P9B O9D 111.64(16) . .
O9F P9B O9 108.18(18) . .
O9E P9B O9 107.26(19) . .
O9D P9B O9 103.63(16) . .
P9A O9 P9B 145.7(2) . .
P9A O9A Zr4 151.85(19) . 6_665
P9A O9B Zr8 156.75(19) . 3
P9A O9C Zr14 155.64(19) . 5_566
P9B O9D Zr10 144.28(16) . 3
P9B O9E Zr3 151.35(19) . 6_666
P9B O9F Zr2 155.33(18) . 3
O10B P10A O10A 112.42(17) . .
O10B P10A O10C 110.76(16) . .
O10A P10A O10C 112.57(16) . .
O10B P10A O10 107.42(19) . .
O10A P10A O10 104.24(17) . .
O10C P10A O10 109.03(16) . .
O10D P10B O10E 111.57(16) . .
O10D P10B O10F 111.15(16) . .
O10E P10B O10F 112.09(17) . .
O10D P10B O10 109.20(18) . .
O10E P10B O10 108.38(18) . .
O10F P10B O10 104.12(15) . .
P10B O10 P10A 145.8(2) . .
P10A O10A Zr12 166.22(19) . 6_665
P10A O10B Zr13 160.9(2) . 3
P10A O10C Zr7 152.02(18) . .
P10B O10D Zr14 154.96(18) . 3
P10B O10E Zr9 159.75(18) . .
P10B O10F Zr3 153.00(17) . 4_655
O11B P11A O11C 113.49(16) . .
O11B P11A O11A 111.37(15) . .
O11C P11A O11A 111.77(15) . .
O11B P11A O11 104.37(16) . .
O11C P11A O11 107.79(15) . .
O11A P11A O11 107.54(17) . .
O11E P11B O11F 111.33(17) . .
O11E P11B O11D 112.64(17) . .
O11F P11B O11D 112.39(16) . .
O11E P11B O11 108.00(18) . .
O11F P11B O11 108.66(16) . .
O11D P11B O11 103.35(15) . .
P11B O11 P11A 140.7(2) . .
P11A O11A Zr13 152.92(18) . 7_666
P11A O11B Zr5 153.14(17) . .
P11A O11C Zr9 148.56(16) . 5_666
P11B O11D Zr1 149.31(18) . 2_556
P11B O11E Zr12 174.5(2) . 3
P11B O11F Zr11 151.73(17) . 2_556
O12A P12A O12C 111.56(16) . .
O12A P12A O12B 112.87(17) . .
O12C P12A O12B 112.21(16) . .
O12A P12A O12 107.35(18) . .
O12C P12A O12 109.52(16) . .
O12B P12A O12 102.81(16) . .
O12F P12B O12E 113.29(17) . .
O12F P12B O12D 112.26(15) . .
O12E P12B O12D 110.99(16) . .
O12F P12B O12 109.36(16) . .
O12E P12B O12 104.74(19) . .
O12D P12B O12 105.63(17) . .
P12A O12 P12B 144.4(2) . .
P12A O12A Zr8 158.54(19) . .
P12A O12B Zr13 155.08(18) . 2
P12A O12C Zr1 150.30(17) . 3_545
P12B O12D Zr14 147.98(17) . 7_666
P12B O12E Zr10 147.71(18) . 7_666
P12B O12F Zr12 153.48(17) . 2_556
O13C P13A O13B 110.53(17) . .
O13C P13A O13A 112.16(17) . .
O13B P13A O13A 112.27(17) . .
O13C P13A O13 110.0(2) . .
O13B P13A O13 107.5(2) . .
O13A P13A O13 104.08(17) . .
O13E P13B O13D 112.56(18) . .
O13E P13B O13F 111.15(16) . .
O13D P13B O13F 112.96(17) . .
O13E P13B O13 109.73(18) . .
O13D P13B O13 105.3(2) . .
O13F P13B O13 104.68(18) . .
P13A O13 P13B 152.4(3) . .
P13A O13A Zr6 157.97(18) . .
P13A O13B Zr14 168.0(2) . 6_665
P13A O13C Zr13 174.0(2) . 3
P13B O13D Zr12 170.1(2) . 6_665
P13B O13E Zr4 168.25(19) . 5_666
P13B O13F Zr9 159.17(19) . 4_655
O14B P14 O14A 111.1(2) . .
O14B P14 O14C 112.9(2) . .
O14A P14 O14C 111.95(17) . .
O14B P14 O14 90.9(3) . 5_666
O14A P14 O14 116.4(4) . 5_666
O14C P14 O14 112.0(4) . 5_666
O14B P14 O14 120.6(3) . .
O14A P14 O14 100.1(4) . .
O14C P14 O14 99.1(4) . .
P14 O14 P14 150.3(5) 5_666 .
P14 O14A Zr9 156.46(19) . .
P14 O14B Zr2 173.7(3) . .
P14 O14C Zr14 153.0(2) . 7_666

loop_
_geom_bond_atom_site_label_1
_geom_bond_atom_site_label_2
_geom_bond_distance
_geom_bond_site_symmetry_2
Zr1 O7C 2.042(3) .
Zr1 O7C 2.042(3) 5_566
Zr1 O11D 2.060(3) 6_665
Zr1 O11D 2.060(3) 2_456
Zr1 O12C 2.077(2) 3
Zr1 O12C 2.077(2) 7_566
Zr2 O14B 2.034(3) .
Zr2 O7D 2.048(3) .
Zr2 O9F 2.051(3) 3_545
Zr2 O5C 2.056(3) 6_666
Zr2 O8F 2.060(3) 6_665
Zr2 O2A 2.060(3) 3
Zr3 O10F 2.048(2) 4_645
Zr3 O9E 2.050(3) 6_665
Zr3 O5E 2.052(3) 3_545
Zr3 O1E 2.057(3) .
Zr3 O4A 2.060(3) 3_545
Zr3 O6A 2.068(2) 3_545
Zr4 O9A 2.046(3) 6_666
Zr4 O6D 2.051(3) 6_666
Zr4 O3D 2.051(3) .
Zr4 O4C 2.057(2) 6_666
Zr4 O13E 2.067(3) 5_666
Zr4 O8D 2.085(2) 3_545
Zr5 O7A 2.032(3) 6_666
Zr5 O5D 2.041(3) 6_666
Zr5 O3B 2.052(3) 3
Zr5 O4D 2.059(2) 6_666
Zr5 O8E 2.068(3) .
Zr5 O11B 2.077(2) .
Zr6 O3A 2.051(3) 6_665
Zr6 O6F 2.053(3) .
Zr6 O1D 2.061(3) 3
Zr6 O5A 2.064(3) 3
Zr6 O13A 2.066(2) .
Zr6 O2D 2.074(3) 6_665
Zr7 O4F 2.045(3) .
Zr7 O3F 2.056(2) 6_665
Zr7 O2C 2.062(3) 3
Zr7 O8C 2.068(2) 6_665
Zr7 O10C 2.069(3) .
Zr7 O1F 2.088(3) 3
Zr8 O9B 2.034(3) 3_545
Zr8 O12A 2.046(3) .
Zr8 O7F 2.049(3) 3_545
Zr8 O4E 2.073(3) 3_545
Zr8 O2F 2.074(3) .
Zr8 O6C 2.084(3) 6_666
Zr9 O13F 2.046(3) 4_645
Zr9 O10E 2.054(3) .
Zr9 O5B 2.065(2) 2
Zr9 O8A 2.066(3) 6_665
Zr9 O14A 2.066(3) .
Zr9 O11C 2.067(3) 5_666
Zr10 O3E 2.037(3) 8_565
Zr10 O12E 2.047(3) 7_566
Zr10 O1B 2.056(3) 8_566
Zr10 O7B 2.062(2) .
Zr10 O2E 2.064(3) .
Zr10 O9D 2.067(3) 3_545
Zr11 O7E 2.044(3) .
Zr11 O8B 2.051(3) .
Zr11 O5F 2.055(3) 6_666
Zr11 O6E 2.062(3) 8_576
Zr11 O11F 2.067(3) 2_456
Zr11 O1C 2.072(3) 8_566
Zr12 O11E 2.038(3) 3_545
Zr12 O6B 2.052(3) 5_566
Zr12 O13D 2.053(3) 6_666
Zr12 O10A 2.059(3) 6_666
Zr12 O12F 2.065(3) 2_456
Zr12 O3C 2.075(3) .
Zr13 O4B 2.037(3) 4_545
Zr13 O11A 2.049(2) 7_566
Zr13 O10B 2.053(3) 3_545
Zr13 O1A 2.055(3) .
Zr13 O13C 2.055(3) 3_545
Zr13 O12B 2.071(3) 2_455
Zr14 O2B 2.044(3) .
Zr14 O10D 2.046(3) 3_545
Zr14 O14C 2.047(3) 7_566
Zr14 O13B 2.049(3) 6_666
Zr14 O12D 2.070(3) 7_566
Zr14 O9C 2.074(3) 5_566
P1A O1A 1.495(3) .
P1A O1C 1.496(3) .
P1A O1B 1.502(3) .
P1A O1 1.569(3) .
P1B O1E 1.499(3) .
P1B O1D 1.511(3) .
P1B O1F 1.515(3) .
P1B O1 1.573(3) .
O1B Zr10 2.056(3) 8_565
O1C Zr11 2.072(3) 8_565
O1D Zr6 2.061(3) 3_545
O1F Zr7 2.088(3) 3_545
P2A O2A 1.495(3) .
P2A O2B 1.500(3) .
P2A O2C 1.502(3) .
P2A O2 1.575(3) .
P2B O2F 1.500(3) .
P2B O2E 1.502(3) .
P2B O2D 1.515(3) .
P2B O2 1.572(3) .
O2A Zr2 2.060(3) 3_545
O2C Zr7 2.062(3) 3_545
O2D Zr6 2.074(3) 6_666
P3A O3C 1.498(3) .
P3A O3B 1.508(3) .
P3A O3A 1.512(3) .
P3A O3 1.579(3) .
P3B O3E 1.491(3) .
P3B O3D 1.495(3) .
P3B O3F 1.508(3) .
P3B O3 1.574(3) .
O3A Zr6 2.051(3) 6_666
O3B Zr5 2.052(3) 3_545
O3E Zr10 2.037(3) 8_566
O3F Zr7 2.056(2) 6_666
P4A O4C 1.495(3) .
P4A O4B 1.505(3) .
P4A O4A 1.505(3) .
P4A O4 1.574(3) .
P4B O4F 1.505(3) .
P4B O4E 1.506(3) .
P4B O4D 1.510(3) .
P4B O4 1.583(3) .
O4A Zr3 2.060(3) 3
O4B Zr13 2.037(3) 4
O4C Zr4 2.057(2) 6_665
O4D Zr5 2.059(2) 6_665
O4E Zr8 2.073(3) 3
P5A O5C 1.499(3) .
P5A O5B 1.506(3) .
P5A O5A 1.506(3) .
P5A O5 1.582(3) .
P5B O5E 1.490(3) .
P5B O5D 1.504(3) .
P5B O5F 1.509(3) .
P5B O5 1.575(3) .
O5A Zr6 2.064(3) 3_545
O5B Zr9 2.065(2) 2_455
O5C Zr2 2.056(3) 6_665
O5D Zr5 2.041(3) 6_665
O5E Zr3 2.052(3) 3
O5F Zr11 2.055(3) 6_665
P6A O6B 1.508(3) .
P6A O6C 1.513(3) .
P6A O6A 1.513(3) .
P6A O6 1.580(3) .
P6B O6E 1.499(3) .
P6B O6F 1.507(3) .
P6B O6D 1.508(3) .
P6B O6 1.563(3) .
O6A Zr3 2.068(2) 3
O6B Zr12 2.052(3) 5_566
O6C Zr8 2.084(3) 6_665
O6D Zr4 2.051(3) 6_665
O6E Zr11 2.062(3) 8_575
P7A O7A 1.497(3) .
P7A O7B 1.506(3) .
P7A O7C 1.507(3) .
P7A O7 1.562(3) .
P7B O7D 1.497(3) .
P7B O7E 1.497(3) .
P7B O7F 1.500(3) .
P7B O7 1.562(3) .
O7A Zr5 2.032(3) 6_665
O7F Zr8 2.049(3) 3
P8A O8B 1.501(3) .
P8A O8C 1.506(3) .
P8A O8A 1.509(3) .
P8A O8 1.581(3) .
P8B O8E 1.501(3) .
P8B O8F 1.505(3) .
P8B O8D 1.515(2) .
P8B O8 1.581(3) .
O8A Zr9 2.066(3) 6_666
O8C Zr7 2.068(2) 6_666
O8D Zr4 2.085(2) 3
O8F Zr2 2.060(3) 6_666
P9A O9C 1.500(3) .
P9A O9A 1.508(3) .
P9A O9B 1.513(3) .
P9A O9 1.570(3) .
P9B O9F 1.497(3) .
P9B O9E 1.498(3) .
P9B O9D 1.515(3) .
P9B O9 1.579(3) .
O9A Zr4 2.046(3) 6_665
O9B Zr8 2.034(3) 3
O9C Zr14 2.074(3) 5_566
O9D Zr10 2.067(3) 3
O9E Zr3 2.050(3) 6_666
O9F Zr2 2.051(3) 3
P10A O10B 1.495(3) .
P10A O10A 1.501(3) .
P10A O10C 1.511(3) .
P10A O10 1.578(3) .
P10B O10D 1.500(3) .
P10B O10E 1.502(3) .
P10B O10F 1.504(3) .
P10B O10 1.574(3) .
O10A Zr12 2.059(2) 6_665
O10B Zr13 2.053(3) 3
O10D Zr14 2.046(3) 3
O10F Zr3 2.048(2) 4_655
P11A O11B 1.503(3) .
P11A O11C 1.507(3) .
P11A O11A 1.508(3) .
P11A O11 1.584(3) .
P11B O11E 1.504(3) .
P11B O11F 1.507(3) .
P11B O11D 1.510(3) .
P11B O11 1.580(3) .
O11A Zr13 2.049(2) 7_666
O11C Zr9 2.067(3) 5_666
O11D Zr1 2.060(3) 2_556
O11E Zr12 2.038(3) 3
O11F Zr11 2.067(3) 2_556
P12A O12A 1.502(3) .
P12A O12C 1.507(3) .
P12A O12B 1.513(3) .
P12A O12 1.577(3) .
P12B O12F 1.501(3) .
P12B O12E 1.504(3) .
P12B O12D 1.511(3) .
P12B O12 1.577(3) .
O12B Zr13 2.071(3) 2
O12C Zr1 2.077(2) 3_545
O12D Zr14 2.070(2) 7_666
O12E Zr10 2.048(3) 7_666
O12F Zr12 2.065(3) 2_556
P13A O13C 1.494(3) .
P13A O13B 1.507(3) .
P13A O13A 1.509(3) .
P13A O13 1.560(3) .
P13B O13E 1.496(3) .
P13B O13D 1.502(3) .
P13B O13F 1.504(3) .
P13B O13 1.568(3) .
O13B Zr14 2.049(3) 6_665
O13C Zr13 2.056(3) 3
O13D Zr12 2.054(3) 6_665
O13E Zr4 2.067(3) 5_666
O13F Zr9 2.046(3) 4_655
P14 O14B 1.481(3) .
P14 O14A 1.496(3) .
P14 O14C 1.498(3) .
P14 O14 1.540(7) 5_666
P14 O14 1.602(7) .
O14 O14 0.808(13) 5_666
O14 P14 1.540(7) 5_666
O14C Zr14 2.047(3) 7_666

loop_
_geom_torsion_atom_site_label_1
_geom_torsion_atom_site_label_2
_geom_torsion_atom_site_label_3
_geom_torsion_atom_site_label_4
_geom_torsion
_geom_torsion_site_symmetry_4
O1A P1A O1 P1B 80.6(5) .
O1B P1A O1 P1B -161.5(5) .
O1C P1A O1 P1B -40.6(5) .
O1D P1B O1 P1A -145.2(5) .
O1E P1B O1 P1A 97.3(5) .
O1F P1B O1 P1A -25.3(5) .
O2A P2A O2 P2B 87.6(4) .
O2B P2A O2 P2B -154.3(4) .
O2C P2A O2 P2B -33.6(5) .
O2D P2B O2 P2A -147.4(4) .
O2E P2B O2 P2A 93.9(4) .
O2F P2B O2 P2A -27.3(5) .
O3A P3A O3 P3B 110.0(4) .
O3B P3A O3 P3B -133.5(4) .
O3C P3A O3 P3B -12.0(5) .
O3D P3B O3 P3A -175.7(4) .
O3E P3B O3 P3A 65.4(5) .
O3F P3B O3 P3A -55.5(5) .
O4A P4A O4 P4B 138.8(3) .
O4B P4A O4 P4B -103.3(4) .
O4C P4A O4 P4B 18.0(4) .
O4D P4B O4 P4A 175.1(3) .
O4E P4B O4 P4A 55.0(4) .
O4F P4B O4 P4A -66.3(4) .
O5A P5A O5 P5B 82.4(4) .
O5B P5A O5 P5B -158.7(4) .
O5C P5A O5 P5B -38.8(4) .
O5D P5B O5 P5A -155.1(4) .
O5E P5B O5 P5A 85.7(4) .
O5F P5B O5 P5A -35.8(4) .
O6A P6A O6 P6B 151.8(5) .
O6B P6A O6 P6B -89.3(5) .
O6C P6A O6 P6B 32.0(5) .
O6D P6B O6 P6A 144.1(5) .
O6E P6B O6 P6A 24.2(5) .
O6F P6B O6 P6A -97.9(5) .
O7A P7A O7 P7B 72.6(6) .
O7B P7A O7 P7B -168.0(6) .
O7C P7A O7 P7B -47.7(7) .
O7D P7B O7 P7A -133.2(6) .
O7E P7B O7 P7A 107.6(6) .
O7F P7B O7 P7A -12.7(7) .
O8A P8A O8 P8B 160.0(3) .
O8B P8A O8 P8B -80.7(4) .
O8C P8A O8 P8B 39.9(4) .
O8D P8B O8 P8A 159.8(3) .
O8E P8B O8 P8A 39.0(4) .
O8F P8B O8 P8A -81.8(4) .
O9A P9A O9 P9B 129.9(4) .
O9B P9A O9 P9B -112.9(5) .
O9C P9A O9 P9B 8.0(5) .
O9D P9B O9 P9A -165.2(4) .
O9E P9B O9 P9A 76.6(5) .
O9F P9B O9 P9A -45.4(5) .
O10A P10A O10 P10B 133.7(4) .
O10B P10A O10 P10B -106.8(5) .
O10C P10A O10 P10B 13.3(5) .
O10D P10B O10 P10A -61.2(5) .
O10E P10B O10 P10A 60.5(5) .
O10F P10B O10 P10A 180.0(4) .
O11A P11A O11 P11B 90.1(4) .
O11B P11A O11 P11B -151.5(3) .
O11C P11A O11 P11B -30.6(4) .
O11D P11B O11 P11A -161.7(3) .
O11E P11B O11 P11A 78.7(4) .
O11F P11B O11 P11A -42.1(4) .
O12A P12A O12 P12B 71.5(4) .
O12B P12A O12 P12B -169.3(4) .
O12C P12A O12 P12B -49.8(5) .
O12D P12B O12 P12A -129.4(4) .
O12E P12B O12 P12A 113.3(4) .
O12F P12B O12 P12A -8.4(5) .
O13A P13A O13 P13B 154.0(6) .
O13B P13A O13 P13B -86.8(7) .
O13C P13A O13 P13B 33.6(7) .
O13D P13B O13 P13A -94.8(7) .
O13E P13B O13 P13A 26.5(7) .
O13F P13B O13 P13A 145.9(6) .
O14A P14 O14 P14 126.7(14) 5_666
O14B P14 O14 P14 4.8(17) 5_666
O14C P14 O14 P14 -118.9(14) 5_666
